data_7048024
loop_
_publ_author_name
'Takeshita, Tomohiro'
'Sato, Kazuhiko'
'Nakajima, Yumiko'

_publ_section_title
;
 Selective hydrosiloxane synthesis via dehydrogenative coupling of
 silanols with hydrosilanes catalysed by Fe complexes bearing a
 tetradentate PNNP ligand.
;
_journal_issue 47
_journal_name_full 'Dalton transactions (Cambridge, England : 2003)'
_journal_page_first 17004
_journal_page_last 17010
_journal_paper_doi 10.1039/c8dt04168g
_journal_volume 47
_journal_year 2018
_chemical_formula_sum 'C38 H54 Br2 Fe N2 P2'
_chemical_formula_weight 816.44
_space_group_crystal_system monoclinic
_space_group_IT_number 14
_space_group_name_Hall '-P 2ybc'
_space_group_name_H-M_alt 'P 1 21/c 1'
_symmetry_space_group_name_Hall '-P 2ybc'
_symmetry_space_group_name_H-M 'P 1 21/c 1'
_atom_sites_solution_hydrogens geom
_audit_creation_method SHELXL-2014/7
_audit_update_record
;
2018-09-10 deposited with the CCDC.
2018-11-12 downloaded from the CCDC.
;
_cell_angle_alpha 90
_cell_angle_beta 107.351(7)
_cell_angle_gamma 90
_cell_formula_units_Z 4
_cell_length_a 18.299(5)
_cell_length_b 14.140(4)
_cell_length_c 15.178(5)
_cell_measurement_reflns_used 7840
_cell_measurement_temperature 93(2)
_cell_measurement_theta_max 27.5
_cell_measurement_theta_min 3.1
_cell_volume 3748.6(19)
_computing_cell_refinement 'CrystalClear (Rigaku Inc., 2008)'
_computing_data_collection 'CrystalClear (Rigaku Inc., 2008)'
_computing_data_reduction 'CrystalClear (Rigaku Inc., 2008)'
_computing_molecular_graphics 'ORTEP3 for windows'
_computing_structure_refinement 'SHELXL-2014/7 (Sheldrick, 2014)'
_computing_structure_solution SIR97
_diffrn_ambient_temperature 93(2)
_diffrn_measured_fraction_theta_full 0.995
_diffrn_measured_fraction_theta_max 0.986
_diffrn_measurement_device_type 'Rigaku XtaLAB P200'
_diffrn_measurement_method 'profile data from \w-scans'
_diffrn_radiation_type MoK\a
_diffrn_radiation_wavelength 0.71075
_diffrn_reflns_av_R_equivalents 0.1204
_diffrn_reflns_av_unetI/netI 0.1169
_diffrn_reflns_Laue_measured_fraction_full 0.995
_diffrn_reflns_Laue_measured_fraction_max 0.986
_diffrn_reflns_limit_h_max 22
_diffrn_reflns_limit_h_min -23
_diffrn_reflns_limit_k_max 18
_diffrn_reflns_limit_k_min -12
_diffrn_reflns_limit_l_max 19
_diffrn_reflns_limit_l_min -19
_diffrn_reflns_number 30673
_diffrn_reflns_point_group_measured_fraction_full 0.995
_diffrn_reflns_point_group_measured_fraction_max 0.986
_diffrn_reflns_theta_full 25.242
_diffrn_reflns_theta_max 27.535
_diffrn_reflns_theta_min 3.064
_diffrn_source 'Rotating Anode'
_exptl_absorpt_coefficient_mu 2.648
_exptl_absorpt_correction_T_max 1.000
_exptl_absorpt_correction_T_min 0.617
_exptl_absorpt_correction_type multi-scan
_exptl_crystal_colour red
_exptl_crystal_density_diffrn 1.447
_exptl_crystal_description block
_exptl_crystal_F_000 1688
_exptl_crystal_size_max 0.160
_exptl_crystal_size_mid 0.150
_exptl_crystal_size_min 0.130
_refine_diff_density_max 1.829
_refine_diff_density_min -1.148
_refine_diff_density_rms 0.182
_refine_ls_extinction_method none
_refine_ls_goodness_of_fit_ref 1.107
_refine_ls_hydrogen_treatment constr
_refine_ls_matrix_type full
_refine_ls_number_parameters 406
_refine_ls_number_reflns 8512
_refine_ls_number_restraints 0
_refine_ls_restrained_S_all 1.107
_refine_ls_R_factor_all 0.1139
_refine_ls_R_factor_gt 0.0744
_refine_ls_shift/su_max 0.000
_refine_ls_shift/su_mean 0.000
_refine_ls_structure_factor_coef Fsqd
_refine_ls_weighting_details 'w=1/[\s^2^(Fo^2^)+(0.0582P)^2^+24.6870P] where P=(Fo^2^+2Fc^2^)/3'
_refine_ls_weighting_scheme calc
_refine_ls_wR_factor_gt 0.1754
_refine_ls_wR_factor_ref 0.1890
_reflns_Friedel_coverage 0.000
_reflns_number_gt 5790
_reflns_number_total 8512
_reflns_threshold_expression 'I > 2\s(I)'
_cod_data_source_file c8dt04168g2.cif
_cod_data_source_block take154_a
_cod_depositor_comments
;
The following automatic conversions were performed:

'_exptl_absorpt_correction_type' value 'Multi-scan' changed to
'multi-scan' according to
/home/data/users/saulius/crontab/automatic-downloads/rss-feeds/RSC/lib/dictionaries/cif_core.dic
dictionary named 'cif_core.dic' version 2.4.2 from 2011-04-26.

Automatic conversion script
Id: cif_fix_values 4973 2017-02-22 13:04:09Z antanas 

 Adding full bibliography for 7048021--7048028.cif.
;
_cod_database_code 7048024
_shelx_shelxl_version_number 2014/7
_shelx_space_group_comment
;
The symmetry employed for this shelxl refinement is uniquely defined
by the following loop, which should always be used as a source of
symmetry information in preference to the above space-group names.
They are only intended as comments.
;
_shelx_estimated_absorpt_t_min 0.677
_shelx_estimated_absorpt_t_max 0.725

loop_
_space_group_symop_operation_xyz
'x, y, z'
'-x, y+1/2, -z+1/2'
'-x, -y, -z'
'x, -y-1/2, z-1/2'

loop_
_atom_site_label
_atom_site_type_symbol
_atom_site_fract_x
_atom_site_fract_y
_atom_site_fract_z
_atom_site_U_iso_or_equiv
_atom_site_adp_type
_atom_site_occupancy
_atom_site_site_symmetry_order
_atom_site_calc_flag
_atom_site_refinement_flags_posn
_atom_site_refinement_flags_adp
C1 C 0.4462(3) 0.3545(5) 0.7360(4) 0.0142(13) Uani 1 1 d . .
C2 C 0.5246(4) 0.3292(5) 0.7664(4) 0.0188(15) Uani 1 1 d . .
H2 H 0.5416 0.2736 0.7434 0.023 Uiso 1 1 calc R U
C3 C 0.5761(4) 0.3852(5) 0.8292(5) 0.0218(16) Uani 1 1 d . .
H3 H 0.6289 0.3692 0.8486 0.026 Uiso 1 1 calc R U
C4 C 0.5502(4) 0.4671(5) 0.8650(4) 0.0155(14) Uani 1 1 d . .
C5 C 0.5979(4) 0.5266(5) 0.9350(4) 0.0203(15) Uani 1 1 d . .
H5 H 0.6515 0.5151 0.9567 0.024 Uiso 1 1 calc R U
C6 C 0.5672(4) 0.5997(5) 0.9708(4) 0.0199(15) Uani 1 1 d . .
H6 H 0.5996 0.6372 1.0185 0.024 Uiso 1 1 calc R U
C7 C 0.4868(4) 0.6211(5) 0.9377(4) 0.0158(14) Uani 1 1 d . .
C8 C 0.4506(4) 0.6934(5) 0.9728(4) 0.0196(15) Uani 1 1 d . .
H8 H 0.4802 0.7358 1.0181 0.023 Uiso 1 1 calc R U
C9 C 0.3724(4) 0.7027(5) 0.9415(4) 0.0190(15) Uani 1 1 d . .
H9 H 0.3480 0.7516 0.9653 0.023 Uiso 1 1 calc R U
C10 C 0.3282(4) 0.6403(5) 0.8748(4) 0.0145(13) Uani 1 1 d . .
C11 C 0.4391(4) 0.5643(5) 0.8676(4) 0.0144(14) Uani 1 1 d . .
C12 C 0.4716(3) 0.4873(5) 0.8314(4) 0.0126(13) Uani 1 1 d . .
N1 N 0.4219(3) 0.4328(4) 0.7661(3) 0.0124(11) Uani 1 1 d . .
N2 N 0.3621(3) 0.5747(4) 0.8373(3) 0.0149(12) Uani 1 1 d . .
C13 C 0.2417(4) 0.6382(5) 0.8466(4) 0.0181(14) Uani 1 1 d . .
H13 H 0.2226 0.7033 0.8497 0.022 Uiso 1 1 calc R U
H13A H 0.2253 0.5991 0.8914 0.022 Uiso 1 1 calc R U
Fe1 Fe 0.30770(5) 0.49032(7) 0.71679(6) 0.0115(2) Uani 1 1 d . .
P1 P 0.30207(9) 0.36093(12) 0.60089(10) 0.0125(3) Uani 1 1 d . .
P2 P 0.19731(9) 0.59054(12) 0.72859(11) 0.0127(3) Uani 1 1 d . .
C14 C 0.2238(4) 0.2718(5) 0.5811(4) 0.0175(14) Uani 1 1 d . .
H14 H 0.2088 0.2704 0.6393 0.021 Uiso 1 1 calc R U
C15 C 0.1524(4) 0.3039(5) 0.5055(5) 0.0206(15) Uani 1 1 d . .
H15 H 0.1383 0.3685 0.5195 0.025 Uiso 1 1 calc R U
H15A H 0.1638 0.3059 0.4457 0.025 Uiso 1 1 calc R U
C16 C 0.0854(4) 0.2373(7) 0.4978(6) 0.038(2) Uani 1 1 d . .
H16 H 0.0415 0.2572 0.4453 0.046 Uiso 1 1 calc R U
H16A H 0.0698 0.2419 0.5548 0.046 Uiso 1 1 calc R U
C17 C 0.1055(5) 0.1350(6) 0.4837(6) 0.038(2) Uani 1 1 d . .
H17 H 0.0628 0.0935 0.4870 0.046 Uiso 1 1 calc R U
H17A H 0.1118 0.1281 0.4215 0.046 Uiso 1 1 calc R U
C18 C 0.1781(5) 0.1036(6) 0.5553(6) 0.0323(19) Uani 1 1 d . .
H18 H 0.1922 0.0400 0.5385 0.039 Uiso 1 1 calc R U
H18A H 0.1681 0.0983 0.6157 0.039 Uiso 1 1 calc R U
C19 C 0.2452(4) 0.1700(5) 0.5653(5) 0.0238(16) Uani 1 1 d . .
H19 H 0.2616 0.1672 0.5088 0.029 Uiso 1 1 calc R U
H19A H 0.2888 0.1494 0.6180 0.029 Uiso 1 1 calc R U
C20 C 0.3231(4) 0.3706(5) 0.4896(4) 0.0214(15) Uani 1 1 d . .
H20 H 0.3105 0.3084 0.4573 0.026 Uiso 1 1 calc R U
C21 C 0.2717(4) 0.4470(5) 0.4269(4) 0.0209(15) Uani 1 1 d . .
H21 H 0.2172 0.4330 0.4195 0.025 Uiso 1 1 calc R U
H21A H 0.2838 0.5099 0.4563 0.025 Uiso 1 1 calc R U
C22 C 0.2853(5) 0.4481(7) 0.3330(5) 0.038(2) Uani 1 1 d . .
H22 H 0.2686 0.3870 0.3016 0.045 Uiso 1 1 calc R U
H22A H 0.2539 0.4987 0.2948 0.045 Uiso 1 1 calc R U
C23 C 0.3688(5) 0.4644(7) 0.3400(6) 0.041(2) Uani 1 1 d . .
H23 H 0.3834 0.5295 0.3622 0.050 Uiso 1 1 calc R U
H23A H 0.3756 0.4581 0.2780 0.050 Uiso 1 1 calc R U
C24 C 0.4208(5) 0.3943(6) 0.4055(5) 0.0280(17) Uani 1 1 d . .
H24 H 0.4748 0.4118 0.4138 0.034 Uiso 1 1 calc R U
H24A H 0.4122 0.3304 0.3777 0.034 Uiso 1 1 calc R U
C25 C 0.4067(4) 0.3916(6) 0.5001(5) 0.0224(16) Uani 1 1 d . .
H25 H 0.4393 0.3423 0.5389 0.027 Uiso 1 1 calc R U
H25A H 0.4209 0.4533 0.5314 0.027 Uiso 1 1 calc R U
C26 C 0.1068(3) 0.5380(5) 0.7388(4) 0.0165(14) Uani 1 1 d . .
H26 H 0.1219 0.5003 0.7972 0.020 Uiso 1 1 calc R U
C27 C 0.0437(4) 0.6057(6) 0.7478(5) 0.0257(16) Uani 1 1 d . .
H27 H 0.0247 0.6434 0.6905 0.031 Uiso 1 1 calc R U
H27A H 0.0651 0.6499 0.7997 0.031 Uiso 1 1 calc R U
C28 C -0.0230(4) 0.5501(6) 0.7649(6) 0.035(2) Uani 1 1 d . .
H28 H -0.0050 0.5171 0.8251 0.042 Uiso 1 1 calc R U
H28A H -0.0641 0.5945 0.7676 0.042 Uiso 1 1 calc R U
C29 C -0.0553(4) 0.4772(7) 0.6880(6) 0.039(2) Uani 1 1 d . .
H29 H -0.0962 0.4401 0.7023 0.047 Uiso 1 1 calc R U
H29A H -0.0782 0.5106 0.6288 0.047 Uiso 1 1 calc R U
C30 C 0.0074(4) 0.4104(6) 0.6782(5) 0.0297(18) Uani 1 1 d . .
H30 H -0.0142 0.3666 0.6260 0.036 Uiso 1 1 calc R U
H30A H 0.0266 0.3723 0.7351 0.036 Uiso 1 1 calc R U
C31 C 0.0742(4) 0.4662(5) 0.6611(5) 0.0230(16) Uani 1 1 d . .
H31 H 0.1150 0.4218 0.6577 0.028 Uiso 1 1 calc R U
H31A H 0.0560 0.4999 0.6014 0.028 Uiso 1 1 calc R U
C32 C 0.1791(4) 0.6979(5) 0.6568(4) 0.0212(15) Uani 1 1 d . .
H32 H 0.2316 0.7199 0.6597 0.025 Uiso 1 1 calc R U
C33 C 0.1423(5) 0.7848(6) 0.6804(6) 0.037(2) Uani 1 1 d . .
H33 H 0.1669 0.8015 0.7460 0.044 Uiso 1 1 calc R U
H33A H 0.0874 0.7725 0.6720 0.044 Uiso 1 1 calc R U
C34 C 0.1505(6) 0.8678(6) 0.6185(6) 0.042(2) Uani 1 1 d . .
H34 H 0.2052 0.8840 0.6309 0.050 Uiso 1 1 calc R U
H34A H 0.1237 0.9241 0.6326 0.050 Uiso 1 1 calc R U
C35 C 0.1159(5) 0.8410(7) 0.5158(6) 0.042(2) Uani 1 1 d . .
H35 H 0.0599 0.8328 0.5020 0.050 Uiso 1 1 calc R U
H35A H 0.1250 0.8931 0.4768 0.050 Uiso 1 1 calc R U
C36 C 0.1491(5) 0.7542(6) 0.4931(5) 0.035(2) Uani 1 1 d . .
H36 H 0.2036 0.7657 0.4982 0.042 Uiso 1 1 calc R U
H36A H 0.1224 0.7371 0.4282 0.042 Uiso 1 1 calc R U
C37 C 0.1440(4) 0.6712(5) 0.5552(4) 0.0197(15) Uani 1 1 d . .
H37 H 0.1715 0.6161 0.5403 0.024 Uiso 1 1 calc R U
H37A H 0.0897 0.6532 0.5439 0.024 Uiso 1 1 calc R U
Br1 Br 0.26184(4) 0.36593(5) 0.81787(4) 0.01692(17) Uani 1 1 d . .
Br2 Br 0.35831(4) 0.61803(5) 0.62522(4) 0.01702(17) Uani 1 1 d . .
C38 C 0.3847(4) 0.2923(5) 0.6745(4) 0.0147(13) Uani 1 1 d . .
H38 H 0.3660 0.2479 0.7134 0.018 Uiso 1 1 calc R U
H38A H 0.4072 0.2543 0.6343 0.018 Uiso 1 1 calc R U

loop_
_atom_site_aniso_label
_atom_site_aniso_U_11
_atom_site_aniso_U_22
_atom_site_aniso_U_33
_atom_site_aniso_U_23
_atom_site_aniso_U_13
_atom_site_aniso_U_12
C1 0.015(3) 0.018(4) 0.012(3) 0.006(2) 0.007(2) 0.002(3)
C2 0.016(3) 0.021(4) 0.020(3) 0.006(3) 0.006(3) 0.006(3)
C3 0.011(3) 0.032(5) 0.023(3) 0.011(3) 0.004(2) 0.003(3)
C4 0.016(3) 0.020(4) 0.012(3) 0.007(2) 0.006(2) -0.003(3)
C5 0.016(3) 0.025(4) 0.016(3) 0.010(3) -0.002(2) -0.007(3)
C6 0.024(3) 0.024(4) 0.011(3) 0.004(3) 0.004(2) -0.014(3)
C7 0.024(3) 0.016(4) 0.009(3) 0.001(2) 0.005(2) -0.010(3)
C8 0.029(4) 0.019(4) 0.011(3) -0.005(3) 0.006(3) -0.014(3)
C9 0.031(4) 0.014(4) 0.014(3) -0.004(3) 0.010(3) -0.006(3)
C10 0.024(3) 0.009(4) 0.010(3) 0.000(2) 0.005(2) -0.002(3)
C11 0.019(3) 0.020(4) 0.006(3) 0.003(2) 0.006(2) -0.005(3)
C12 0.015(3) 0.014(4) 0.009(3) 0.002(2) 0.004(2) -0.003(2)
N1 0.010(2) 0.016(3) 0.011(2) 0.000(2) 0.0034(19) 0.000(2)
N2 0.020(3) 0.016(3) 0.009(2) 0.000(2) 0.005(2) -0.005(2)
C13 0.025(3) 0.020(4) 0.010(3) -0.002(2) 0.007(2) 0.002(3)
Fe1 0.0119(4) 0.0108(5) 0.0114(4) -0.0018(3) 0.0030(3) 0.0000(3)
P1 0.0153(8) 0.0099(9) 0.0115(7) -0.0012(6) 0.0028(6) 0.0021(6)
P2 0.0155(8) 0.0104(9) 0.0129(7) -0.0013(6) 0.0053(6) 0.0001(6)
C14 0.024(3) 0.010(4) 0.018(3) -0.003(2) 0.006(3) -0.002(3)
C15 0.019(3) 0.018(4) 0.024(3) 0.001(3) 0.005(3) -0.001(3)
C16 0.021(4) 0.043(6) 0.043(5) 0.000(4) -0.002(3) -0.007(4)
C17 0.039(5) 0.035(6) 0.036(4) -0.002(4) 0.004(4) -0.018(4)
C18 0.043(5) 0.017(5) 0.036(4) -0.005(3) 0.010(4) -0.005(3)
C19 0.029(4) 0.011(4) 0.033(4) 0.003(3) 0.011(3) -0.001(3)
C20 0.026(4) 0.022(4) 0.016(3) 0.001(3) 0.007(3) 0.005(3)
C21 0.022(3) 0.024(4) 0.018(3) 0.005(3) 0.007(3) 0.005(3)
C22 0.045(5) 0.048(6) 0.020(4) 0.014(4) 0.008(3) 0.005(4)
C23 0.057(6) 0.038(6) 0.041(5) 0.021(4) 0.033(4) 0.009(4)
C24 0.037(4) 0.021(5) 0.038(4) -0.001(3) 0.028(3) 0.001(3)
C25 0.024(4) 0.026(5) 0.020(3) 0.002(3) 0.012(3) 0.000(3)
C26 0.013(3) 0.019(4) 0.018(3) 0.001(3) 0.006(2) -0.002(3)
C27 0.021(3) 0.026(5) 0.034(4) 0.001(3) 0.014(3) 0.004(3)
C28 0.020(4) 0.041(6) 0.051(5) 0.008(4) 0.022(4) 0.006(4)
C29 0.024(4) 0.043(6) 0.048(5) 0.011(4) 0.009(4) -0.008(4)
C30 0.029(4) 0.031(5) 0.027(4) -0.003(3) 0.006(3) -0.013(3)
C31 0.021(3) 0.023(4) 0.024(3) -0.004(3) 0.007(3) -0.005(3)
C32 0.028(4) 0.013(4) 0.019(3) 0.003(3) 0.001(3) -0.004(3)
C33 0.050(5) 0.019(5) 0.046(5) 0.006(4) 0.021(4) 0.001(4)
C34 0.070(6) 0.019(5) 0.043(5) 0.003(4) 0.028(4) 0.002(4)
C35 0.039(5) 0.042(6) 0.045(5) 0.016(4) 0.014(4) 0.002(4)
C36 0.041(5) 0.038(6) 0.022(4) 0.007(3) 0.004(3) -0.013(4)
C37 0.022(3) 0.017(4) 0.017(3) 0.003(3) 0.001(3) -0.001(3)
Br1 0.0200(3) 0.0174(4) 0.0137(3) 0.0040(2) 0.0056(2) -0.0008(3)
Br2 0.0202(3) 0.0144(4) 0.0185(3) 0.0016(2) 0.0090(2) -0.0025(3)
C38 0.019(3) 0.010(4) 0.015(3) -0.002(2) 0.005(2) 0.005(3)

loop_
_atom_type_symbol
_atom_type_description
_atom_type_scat_dispersion_real
_atom_type_scat_dispersion_imag
_atom_type_scat_source
C C 0.0033 0.0016 'International Tables Vol C Tables 4.2.6.8 and 6.1.1.4'
H H 0.0000 0.0000 'International Tables Vol C Tables 4.2.6.8 and 6.1.1.4'
N N 0.0061 0.0033 'International Tables Vol C Tables 4.2.6.8 and 6.1.1.4'
P P 0.1023 0.0942 'International Tables Vol C Tables 4.2.6.8 and 6.1.1.4'
Fe Fe 0.3463 0.8444 'International Tables Vol C Tables 4.2.6.8 and 6.1.1.4'
Br Br -0.2901 2.4595 'International Tables Vol C Tables 4.2.6.8 and 6.1.1.4'

loop_
_geom_angle_atom_site_label_1
_geom_angle_atom_site_label_2
_geom_angle_atom_site_label_3
_geom_angle
N1 C1 C2 120.7(6)
N1 C1 C38 115.7(5)
C2 C1 C38 123.4(6)
C3 C2 C1 120.0(7)
C3 C2 H2 120.0
C1 C2 H2 120.0
C2 C3 C4 119.9(6)
C2 C3 H3 120.1
C4 C3 H3 120.1
C12 C4 C3 116.8(6)
C12 C4 C5 118.8(6)
C3 C4 C5 124.4(6)
C6 C5 C4 120.6(6)
C6 C5 H5 119.7
C4 C5 H5 119.7
C5 C6 C7 121.4(6)
C5 C6 H6 119.3
C7 C6 H6 119.3
C8 C7 C11 116.4(6)
C8 C7 C6 124.7(6)
C11 C7 C6 118.9(6)
C9 C8 C7 119.9(6)
C9 C8 H8 120.0
C7 C8 H8 120.0
C8 C9 C10 120.4(6)
C8 C9 H9 119.8
C10 C9 H9 119.8
N2 C10 C9 120.2(6)
N2 C10 C13 116.5(5)
C9 C10 C13 123.1(6)
N2 C11 C7 122.9(6)
N2 C11 C12 117.6(5)
C7 C11 C12 119.3(6)
N1 C12 C4 122.4(6)
N1 C12 C11 116.5(5)
C4 C12 C11 121.0(6)
C1 N1 C12 120.2(5)
C1 N1 Fe1 125.9(4)
C12 N1 Fe1 113.9(4)
C10 N2 C11 120.0(5)
C10 N2 Fe1 126.1(4)
C11 N2 Fe1 113.4(4)
C10 C13 P2 113.6(4)
C10 C13 H13 108.9
P2 C13 H13 108.9
C10 C13 H13A 108.9
P2 C13 H13A 108.9
H13 C13 H13A 107.7
N1 Fe1 N2 76.2(2)
N1 Fe1 P2 154.46(14)
N2 Fe1 P2 78.81(15)
N1 Fe1 P1 78.58(14)
N2 Fe1 P1 154.74(16)
P2 Fe1 P1 126.30(6)
N1 Fe1 Br2 89.15(15)
N2 Fe1 Br2 85.53(15)
P2 Fe1 Br2 93.90(5)
P1 Fe1 Br2 94.46(5)
N1 Fe1 Br1 89.41(14)
N2 Fe1 Br1 91.25(15)
P2 Fe1 Br1 86.14(5)
P1 Fe1 Br1 88.16(5)
Br2 Fe1 Br1 176.71(4)
C20 P1 C38 103.5(3)
C20 P1 C14 105.2(3)
C38 P1 C14 101.0(3)
C20 P1 Fe1 127.5(3)
C38 P1 Fe1 95.9(2)
C14 P1 Fe1 118.2(2)
C32 P2 C13 102.8(3)
C32 P2 C26 111.7(3)
C13 P2 C26 102.0(3)
C32 P2 Fe1 115.5(3)
C13 P2 Fe1 98.2(2)
C26 P2 Fe1 122.2(2)
C15 C14 C19 111.3(6)
C15 C14 P1 111.4(5)
C19 C14 P1 116.1(5)
C15 C14 H14 105.7
C19 C14 H14 105.7
P1 C14 H14 105.7
C16 C15 C14 111.3(6)
C16 C15 H15 109.4
C14 C15 H15 109.4
C16 C15 H15A 109.4
C14 C15 H15A 109.4
H15 C15 H15A 108.0
C15 C16 C17 112.1(7)
C15 C16 H16 109.2
C17 C16 H16 109.2
C15 C16 H16A 109.2
C17 C16 H16A 109.2
H16 C16 H16A 107.9
C18 C17 C16 112.0(6)
C18 C17 H17 109.2
C16 C17 H17 109.2
C18 C17 H17A 109.2
C16 C17 H17A 109.2
H17 C17 H17A 107.9
C17 C18 C19 113.8(7)
C17 C18 H18 108.8
C19 C18 H18 108.8
C17 C18 H18A 108.8
C19 C18 H18A 108.8
H18 C18 H18A 107.7
C18 C19 C14 111.1(6)
C18 C19 H19 109.4
C14 C19 H19 109.4
C18 C19 H19A 109.4
C14 C19 H19A 109.4
H19 C19 H19A 108.0
C25 C20 C21 109.5(6)
C25 C20 P1 113.4(4)
C21 C20 P1 111.0(5)
C25 C20 H20 107.6
C21 C20 H20 107.6
P1 C20 H20 107.6
C22 C21 C20 110.1(6)
C22 C21 H21 109.6
C20 C21 H21 109.6
C22 C21 H21A 109.6
C20 C21 H21A 109.6
H21 C21 H21A 108.2
C23 C22 C21 112.3(7)
C23 C22 H22 109.1
C21 C22 H22 109.1
C23 C22 H22A 109.1
C21 C22 H22A 109.1
H22 C22 H22A 107.9
C22 C23 C24 111.6(7)
C22 C23 H23 109.3
C24 C23 H23 109.3
C22 C23 H23A 109.3
C24 C23 H23A 109.3
H23 C23 H23A 108.0
C23 C24 C25 112.4(6)
C23 C24 H24 109.1
C25 C24 H24 109.1
C23 C24 H24A 109.1
C25 C24 H24A 109.1
H24 C24 H24A 107.9
C20 C25 C24 110.6(6)
C20 C25 H25 109.5
C24 C25 H25 109.5
C20 C25 H25A 109.5
C24 C25 H25A 109.5
H25 C25 H25A 108.1
C31 C26 C27 110.5(5)
C31 C26 P2 110.6(4)
C27 C26 P2 118.0(5)
C31 C26 H26 105.6
C27 C26 H26 105.6
P2 C26 H26 105.6
C26 C27 C28 110.6(6)
C26 C27 H27 109.5
C28 C27 H27 109.5
C26 C27 H27A 109.5
C28 C27 H27A 109.5
H27 C27 H27A 108.1
C29 C28 C27 111.0(7)
C29 C28 H28 109.4
C27 C28 H28 109.4
C29 C28 H28A 109.4
C27 C28 H28A 109.4
H28 C28 H28A 108.0
C30 C29 C28 111.0(6)
C30 C29 H29 109.4
C28 C29 H29 109.4
C30 C29 H29A 109.4
C28 C29 H29A 109.4
H29 C29 H29A 108.0
C29 C30 C31 110.9(7)
C29 C30 H30 109.5
C31 C30 H30 109.5
C29 C30 H30A 109.5
C31 C30 H30A 109.5
H30 C30 H30A 108.0
C26 C31 C30 110.9(6)
C26 C31 H31 109.5
C30 C31 H31 109.5
C26 C31 H31A 109.5
C30 C31 H31A 109.5
H31 C31 H31A 108.1
C33 C32 C37 111.1(6)
C33 C32 P2 123.5(5)
C37 C32 P2 109.9(5)
C33 C32 H32 103.2
C37 C32 H32 103.2
P2 C32 H32 103.2
C32 C33 C34 110.4(7)
C32 C33 H33 109.6
C34 C33 H33 109.6
C32 C33 H33A 109.6
C34 C33 H33A 109.6
H33 C33 H33A 108.1
C33 C34 C35 110.1(8)
C33 C34 H34 109.6
C35 C34 H34 109.6
C33 C34 H34A 109.6
C35 C34 H34A 109.6
H34 C34 H34A 108.1
C36 C35 C34 111.8(7)
C36 C35 H35 109.2
C34 C35 H35 109.2
C36 C35 H35A 109.2
C34 C35 H35A 109.2
H35 C35 H35A 107.9
C35 C36 C37 113.3(7)
C35 C36 H36 108.9
C37 C36 H36 108.9
C35 C36 H36A 108.9
C37 C36 H36A 108.9
H36 C36 H36A 107.7
C36 C37 C32 110.4(6)
C36 C37 H37 109.6
C32 C37 H37 109.6
C36 C37 H37A 109.6
C32 C37 H37A 109.6
H37 C37 H37A 108.1
C1 C38 P1 112.9(5)
C1 C38 H38 109.0
P1 C38 H38 109.0
C1 C38 H38A 109.0
P1 C38 H38A 109.0
H38 C38 H38A 107.8

loop_
_geom_bond_atom_site_label_1
_geom_bond_atom_site_label_2
_geom_bond_distance
C1 N1 1.324(8)
C1 C2 1.416(9)
C1 C38 1.512(9)
C2 C3 1.374(10)
C2 H2 0.9500
C3 C4 1.418(10)
C3 H3 0.9500
C4 C12 1.404(8)
C4 C5 1.430(9)
C5 C6 1.365(11)
C5 H5 0.9500
C6 C7 1.437(9)
C6 H6 0.9500
C7 C8 1.408(10)
C7 C11 1.408(8)
C8 C9 1.373(10)
C8 H8 0.9500
C9 C10 1.403(9)
C9 H9 0.9500
C10 N2 1.335(9)
C10 C13 1.511(9)
C11 N2 1.354(8)
C11 C12 1.426(9)
C12 N1 1.367(8)
N1 Fe1 2.157(5)
N2 Fe1 2.162(5)
C13 P2 1.859(6)
C13 H13 0.9900
C13 H13A 0.9900
Fe1 P2 2.5172(19)
Fe1 P1 2.5189(19)
Fe1 Br2 2.6111(12)
Fe1 Br1 2.6305(12)
P1 C20 1.846(7)
P1 C38 1.862(6)
P1 C14 1.864(7)
P2 C32 1.840(7)
P2 C26 1.863(7)
C14 C15 1.528(9)
C14 C19 1.530(10)
C14 H14 1.0000
C15 C16 1.522(10)
C15 H15 0.9900
C15 H15A 0.9900
C16 C17 1.524(13)
C16 H16 0.9900
C16 H16A 0.9900
C17 C18 1.510(11)
C17 H17 0.9900
C17 H17A 0.9900
C18 C19 1.517(11)
C18 H18 0.9900
C18 H18A 0.9900
C19 H19 0.9900
C19 H19A 0.9900
C20 C25 1.519(10)
C20 C21 1.556(9)
C20 H20 1.0000
C21 C22 1.519(9)
C21 H21 0.9900
C21 H21A 0.9900
C22 C23 1.516(12)
C22 H22 0.9900
C22 H22A 0.9900
C23 C24 1.520(11)
C23 H23 0.9900
C23 H23A 0.9900
C24 C25 1.533(9)
C24 H24 0.9900
C24 H24A 0.9900
C25 H25 0.9900
C25 H25A 0.9900
C26 C31 1.535(9)
C26 C27 1.537(10)
C26 H26 1.0000
C27 C28 1.539(10)
C27 H27 0.9900
C27 H27A 0.9900
C28 C29 1.537(13)
C28 H28 0.9900
C28 H28A 0.9900
C29 C30 1.527(12)
C29 H29 0.9900
C29 H29A 0.9900
C30 C31 1.540(10)
C30 H30 0.9900
C30 H30A 0.9900
C31 H31 0.9900
C31 H31A 0.9900
C32 C33 1.495(11)
C32 C37 1.531(9)
C32 H32 1.0000
C33 C34 1.538(12)
C33 H33 0.9900
C33 H33A 0.9900
C34 C35 1.544(12)
C34 H34 0.9900
C34 H34A 0.9900
C35 C36 1.456(13)
C35 H35 0.9900
C35 H35A 0.9900
C36 C37 1.525(10)
C36 H36 0.9900
C36 H36A 0.9900
C37 H37 0.9900
C37 H37A 0.9900
C38 H38 0.9900
C38 H38A 0.9900

loop_
_geom_torsion_atom_site_label_1
_geom_torsion_atom_site_label_2
_geom_torsion_atom_site_label_3
_geom_torsion_atom_site_label_4
_geom_torsion
N1 C1 C2 C3 1.3(10)
C38 C1 C2 C3 -173.8(6)
C1 C2 C3 C4 1.4(10)
C2 C3 C4 C12 -1.4(9)
C2 C3 C4 C5 175.6(6)
C12 C4 C5 C6 2.2(9)
C3 C4 C5 C6 -174.7(6)
C4 C5 C6 C7 -1.9(10)
C5 C6 C7 C8 178.1(6)
C5 C6 C7 C11 0.7(9)
C11 C7 C8 C9 3.0(9)
C6 C7 C8 C9 -174.4(6)
C7 C8 C9 C10 0.1(10)
C8 C9 C10 N2 -3.7(10)
C8 C9 C10 C13 171.7(6)
C8 C7 C11 N2 -2.9(9)
C6 C7 C11 N2 174.7(6)
C8 C7 C11 C12 -177.5(6)
C6 C7 C11 C12 0.1(9)
C3 C4 C12 N1 -1.3(9)
C5 C4 C12 N1 -178.5(6)
C3 C4 C12 C11 175.8(6)
C5 C4 C12 C11 -1.4(9)
N2 C11 C12 N1 2.6(8)
C7 C11 C12 N1 177.5(5)
N2 C11 C12 C4 -174.6(5)
C7 C11 C12 C4 0.3(9)
C2 C1 N1 C12 -3.9(9)
C38 C1 N1 C12 171.5(5)
C2 C1 N1 Fe1 173.0(4)
C38 C1 N1 Fe1 -11.6(8)
C4 C12 N1 C1 4.0(9)
C11 C12 N1 C1 -173.2(5)
C4 C12 N1 Fe1 -173.2(5)
C11 C12 N1 Fe1 9.6(7)
C9 C10 N2 C11 3.9(9)
C13 C10 N2 C11 -171.8(5)
C9 C10 N2 Fe1 -167.6(5)
C13 C10 N2 Fe1 16.8(8)
C7 C11 N2 C10 -0.6(9)
C12 C11 N2 C10 174.1(6)
C7 C11 N2 Fe1 171.9(5)
C12 C11 N2 Fe1 -13.4(7)
N2 C10 C13 P2 -29.2(8)
C9 C10 C13 P2 155.3(5)
C10 C13 P2 C32 -93.4(5)
C10 C13 P2 C26 150.8(5)
C10 C13 P2 Fe1 25.2(5)
C20 P1 C14 C15 -60.7(5)
C38 P1 C14 C15 -168.1(5)
Fe1 P1 C14 C15 88.9(5)
C20 P1 C14 C19 68.1(6)
C38 P1 C14 C19 -39.4(5)
Fe1 P1 C14 C19 -142.3(4)
C19 C14 C15 C16 55.9(8)
P1 C14 C15 C16 -172.8(5)
C14 C15 C16 C17 -54.6(9)
C15 C16 C17 C18 51.9(10)
C16 C17 C18 C19 -51.3(10)
C17 C18 C19 C14 52.5(9)
C15 C14 C19 C18 -54.3(8)
P1 C14 C19 C18 176.9(5)
C38 P1 C20 C25 -41.8(6)
C14 P1 C20 C25 -147.5(5)
Fe1 P1 C20 C25 66.7(6)
C38 P1 C20 C21 -165.5(5)
C14 P1 C20 C21 88.8(5)
Fe1 P1 C20 C21 -57.0(6)
C25 C20 C21 C22 58.7(8)
P1 C20 C21 C22 -175.4(5)
C20 C21 C22 C23 -56.5(9)
C21 C22 C23 C24 53.3(10)
C22 C23 C24 C25 -52.4(10)
C21 C20 C25 C24 -58.0(8)
P1 C20 C25 C24 177.5(5)
C23 C24 C25 C20 55.6(9)
C32 P2 C26 C31 90.1(5)
C13 P2 C26 C31 -160.8(5)
Fe1 P2 C26 C31 -52.9(5)
C32 P2 C26 C27 -38.4(6)
C13 P2 C26 C27 70.7(6)
Fe1 P2 C26 C27 178.6(4)
C31 C26 C27 C28 57.0(8)
P2 C26 C27 C28 -174.5(5)
C26 C27 C28 C29 -56.5(8)
C27 C28 C29 C30 56.1(9)
C28 C29 C30 C31 -56.0(9)
C27 C26 C31 C30 -57.1(8)
P2 C26 C31 C30 170.4(5)
C29 C30 C31 C26 56.7(8)
C13 P2 C32 C33 -47.2(7)
C26 P2 C32 C33 61.5(7)
Fe1 P2 C32 C33 -152.9(6)
C13 P2 C32 C37 178.4(5)
C26 P2 C32 C37 -72.9(6)
Fe1 P2 C32 C37 72.7(5)
C37 C32 C33 C34 -57.8(9)
P2 C32 C33 C34 168.3(6)
C32 C33 C34 C35 56.5(10)
C33 C34 C35 C36 -54.7(10)
C34 C35 C36 C37 54.1(10)
C35 C36 C37 C32 -54.1(9)
C33 C32 C37 C36 55.5(8)
P2 C32 C37 C36 -164.2(5)
N1 C1 C38 P1 33.3(7)
C2 C1 C38 P1 -151.4(5)
C20 P1 C38 C1 97.1(5)
C14 P1 C38 C1 -154.1(5)
Fe1 P1 C38 C1 -33.8(5)
